data_7224400
loop_
_publ_author_name
'Bai, Yue-Ling'
'Xu, Liangzhen'
'Bao, Xiaoli'
'Hou, Chaoyi'
'Zhao, Yongmei'
'Zhu, Shourong'

_publ_section_title
;
 Alkaline reagent-induced structural diversity of four metal--organic
 frameworks based on a flexible bicarboxylate ligand
;
_journal_issue 13
_journal_name_full CrystEngComm
_journal_page_first 2347
_journal_paper_doi 10.1039/C6CE00170J
_journal_volume 18
_journal_year 2016
_chemical_formula_sum 'C9 H14 Cd K N3 O10'
_chemical_formula_weight 475.73
_chemical_name_systematic
; 
 ? 
;
_space_group_IT_number 2
_symmetry_cell_setting triclinic
_symmetry_space_group_name_Hall '-P 1'
_symmetry_space_group_name_H-M 'P -1'
_atom_sites_solution_hydrogens geom
_atom_sites_solution_primary direct
_atom_sites_solution_secondary difmap
_audit_creation_method SHELXL-97
_audit_update_record
;
2016-01-14 deposited with the CCDC.
2016-02-26 downloaded from the CCDC.
;
_cell_angle_alpha 97.99(3)
_cell_angle_beta 90.62(3)
_cell_angle_gamma 112.72(3)
_cell_formula_units_Z 2
_cell_length_a 8.5713(17)
_cell_length_b 9.793(2)
_cell_length_c 9.910(2)
_cell_measurement_reflns_used 3162
_cell_measurement_temperature 296(2)
_cell_measurement_theta_max 27.59
_cell_measurement_theta_min 2.56
_cell_volume 757.9(3)
_computing_cell_refinement 'Bruker SMART'
_computing_data_collection 'Bruker SMART'
_computing_data_reduction 'Bruker SAINT'
_computing_molecular_graphics 'Bruker SHELXTL'
_computing_publication_material 'Bruker SHELXTL'
_computing_structure_refinement 'Bruker SHELXTL'
_computing_structure_solution 'Bruker SHELXTL'
_diffrn_ambient_temperature 296(2)
_diffrn_measured_fraction_theta_full 0.961
_diffrn_measured_fraction_theta_max 0.961
_diffrn_measurement_device_type 'CCD area detector'
_diffrn_measurement_method 'phi and omega scans'
_diffrn_radiation_monochromator graphite
_diffrn_radiation_source 'fine-focus sealed tube'
_diffrn_radiation_type MoK\a
_diffrn_radiation_wavelength 0.71073
_diffrn_reflns_av_R_equivalents 0.0167
_diffrn_reflns_av_sigmaI/netI 0.0346
_diffrn_reflns_limit_h_max 11
_diffrn_reflns_limit_h_min -10
_diffrn_reflns_limit_k_max 12
_diffrn_reflns_limit_k_min -12
_diffrn_reflns_limit_l_max 12
_diffrn_reflns_limit_l_min -12
_diffrn_reflns_number 4808
_diffrn_reflns_theta_full 27.59
_diffrn_reflns_theta_max 27.59
_diffrn_reflns_theta_min 2.08
_diffrn_standards_decay_% none
_exptl_absorpt_coefficient_mu 1.775
_exptl_absorpt_correction_type none
_exptl_crystal_colour colorless
_exptl_crystal_density_diffrn 2.085
_exptl_crystal_density_method 'not measured'
_exptl_crystal_description rod
_exptl_crystal_F_000 472
_exptl_crystal_size_max 0.09
_exptl_crystal_size_mid 0.07
_exptl_crystal_size_min 0.03
_refine_diff_density_max 0.370
_refine_diff_density_min -0.718
_refine_diff_density_rms 0.098
_refine_ls_extinction_method none
_refine_ls_goodness_of_fit_ref 0.928
_refine_ls_hydrogen_treatment mixed
_refine_ls_matrix_type full
_refine_ls_number_parameters 241
_refine_ls_number_reflns 3368
_refine_ls_number_restraints 0
_refine_ls_restrained_S_all 0.928
_refine_ls_R_factor_all 0.0319
_refine_ls_R_factor_gt 0.0288
_refine_ls_shift/su_max 0.014
_refine_ls_shift/su_mean 0.001
_refine_ls_structure_factor_coef Fsqd
_refine_ls_weighting_details 'calc w=1/[\s^2^(Fo^2^)+(0.0370P)^2^+1.0645P] where P=(Fo^2^+2Fc^2^)/3'
_refine_ls_weighting_scheme calc
_refine_ls_wR_factor_gt 0.0677
_refine_ls_wR_factor_ref 0.0699
_reflns_number_gt 3102
_reflns_number_total 3368
_reflns_threshold_expression >2sigma(I)
_cod_data_source_file c6ce00170j2.cif
_cod_data_source_block p
_cod_depositor_comments 'Adding full bibliography for 7224398--7224401.cif.'
_cod_original_sg_symbol_H-M P-1
_cod_database_code 7224400

loop_
_symmetry_equiv_pos_as_xyz
'x, y, z'
'-x, -y, -z'

loop_
_atom_site_label
_atom_site_type_symbol
_atom_site_fract_x
_atom_site_fract_y
_atom_site_fract_z
_atom_site_U_iso_or_equiv
_atom_site_adp_type
_atom_site_occupancy
_atom_site_symmetry_multiplicity
_atom_site_calc_flag
_atom_site_refinement_flags
Cd1 Cd 0.47990(3) 0.67580(2) 0.73056(2) 0.02168(8) Uani 1 1 d .
K1 K 0.94918(9) 0.71516(9) 0.82065(7) 0.03439(17) Uani 1 1 d .
N1 N 0.5994(3) 0.8457(3) 0.5960(2) 0.0223(5) Uani 1 1 d .
N2 N 0.8312(3) 1.0594(3) 0.5553(2) 0.0214(5) Uani 1 1 d .
N3 N 0.6180(3) 0.9267(3) 0.3815(2) 0.0213(5) Uani 1 1 d .
O1 O 0.3953(3) 0.7231(2) 0.4264(2) 0.0328(5) Uani 1 1 d .
O2 O 0.8439(3) 1.1335(3) 0.3479(2) 0.0404(6) Uani 1 1 d .
O3 O 0.8233(3) 0.9580(3) 0.7494(2) 0.0376(6) Uani 1 1 d .
O4 O 1.2932(3) 1.4312(2) 0.6453(2) 0.0317(5) Uani 1 1 d .
O5 O 1.1780(3) 1.5770(3) 0.7483(3) 0.0434(6) Uani 1 1 d .
O6 O 0.4885(3) 0.8250(3) -0.0511(2) 0.0343(5) Uani 1 1 d .
O7 O 0.6164(3) 0.6695(3) -0.0708(2) 0.0389(6) Uani 1 1 d .
O1W O 0.6785(3) 0.5771(3) 0.6325(3) 0.0309(5) Uani 1 1 d .
O2W O 1.1848(4) 0.8502(4) 1.0172(4) 0.0638(10) Uani 1 1 d .
O3W O 0.7863(7) 0.4705(5) 0.9369(6) 0.0865(14) Uani 1 1 d .
C1 C 0.5309(4) 0.8263(3) 0.4674(3) 0.0204(5) Uani 1 1 d .
C2 C 0.7685(4) 1.0462(3) 0.4231(3) 0.0229(6) Uani 1 1 d .
C3 C 0.7535(4) 0.9538(3) 0.6398(3) 0.0223(6) Uani 1 1 d .
C4 C 0.9986(4) 1.1797(3) 0.5996(4) 0.0291(7) Uani 1 1 d .
H4A H 1.0696 1.1919 0.5229 0.035 Uiso 1 1 calc R
H4B H 1.0520 1.1499 0.6705 0.035 Uiso 1 1 calc R
C5 C 0.9901(4) 1.3282(3) 0.6533(4) 0.0344(8) Uani 1 1 d .
H5A H 0.9291 1.3190 0.7356 0.041 Uiso 1 1 calc R
H5B H 0.9269 1.3536 0.5860 0.041 Uiso 1 1 calc R
C6 C 1.1633(4) 1.4536(3) 0.6849(3) 0.0257(6) Uani 1 1 d .
C7 C 0.5550(4) 0.8984(4) 0.2362(3) 0.0278(6) Uani 1 1 d .
H7A H 0.5799 0.9932 0.2038 0.033 Uiso 1 1 calc R
H7B H 0.4329 0.8437 0.2278 0.033 Uiso 1 1 calc R
C8 C 0.6377(5) 0.8090(4) 0.1497(3) 0.0331(7) Uani 1 1 d .
H8A H 0.6188 0.7182 0.1876 0.040 Uiso 1 1 calc R
H8B H 0.7591 0.8671 0.1562 0.040 Uiso 1 1 calc R
C9 C 0.5752(4) 0.7660(3) 0.0003(3) 0.0250(6) Uani 1 1 d .
H2WA H 1.190(5) 0.912(5) 1.079(4) 0.033(11) Uiso 1 1 d .
H1WA H 0.686(5) 0.588(4) 0.556(4) 0.031(11) Uiso 1 1 d .
H1WB H 0.648(6) 0.494(6) 0.624(5) 0.050(14) Uiso 1 1 d .
H2WB H 1.283(10) 0.865(8) 1.001(7) 0.13(3) Uiso 1 1 d .
H3WA H 0.760(14) 0.516(13) 1.003(12) 0.23(6) Uiso 1 1 d .
H3WB H 0.846(8) 0.426(8) 0.963(7) 0.10(2) Uiso 1 1 d .

loop_
_atom_site_aniso_label
_atom_site_aniso_U_11
_atom_site_aniso_U_22
_atom_site_aniso_U_33
_atom_site_aniso_U_23
_atom_site_aniso_U_13
_atom_site_aniso_U_12
Cd1 0.02193(12) 0.02052(12) 0.01650(11) 0.00264(7) 0.00181(8) 0.00178(8)
K1 0.0286(4) 0.0396(4) 0.0294(4) 0.0092(3) 0.0017(3) 0.0060(3)
N1 0.0247(12) 0.0223(12) 0.0187(12) 0.0062(9) 0.0050(9) 0.0070(10)
N2 0.0204(12) 0.0182(11) 0.0205(12) 0.0011(9) -0.0008(9) 0.0028(9)
N3 0.0228(12) 0.0216(12) 0.0171(11) 0.0019(9) 0.0002(9) 0.0065(10)
O1 0.0228(11) 0.0258(11) 0.0407(13) 0.0019(10) -0.0012(9) 0.0008(9)
O2 0.0470(15) 0.0336(13) 0.0315(13) 0.0139(10) 0.0091(11) 0.0030(11)
O3 0.0419(14) 0.0472(15) 0.0197(11) 0.0033(10) -0.0069(10) 0.0140(12)
O4 0.0200(11) 0.0309(12) 0.0379(13) -0.0001(10) 0.0034(9) 0.0049(9)
O5 0.0286(13) 0.0230(12) 0.0658(18) -0.0111(11) 0.0026(12) 0.0024(10)
O6 0.0436(14) 0.0440(14) 0.0203(11) 0.0025(10) -0.0047(10) 0.0234(12)
O7 0.0585(17) 0.0448(14) 0.0217(11) -0.0005(10) 0.0013(11) 0.0311(13)
O1W 0.0332(13) 0.0254(13) 0.0298(14) -0.0001(10) 0.0040(10) 0.0083(10)
O2W 0.0426(18) 0.082(3) 0.0493(19) -0.0255(17) -0.0073(15) 0.0180(17)
O3W 0.093(3) 0.078(3) 0.109(4) 0.060(3) 0.040(3) 0.040(3)
C1 0.0199(13) 0.0200(13) 0.0225(14) 0.0032(10) 0.0042(11) 0.0093(11)
C2 0.0244(15) 0.0204(14) 0.0211(14) 0.0026(11) 0.0044(11) 0.0060(11)
C3 0.0278(15) 0.0216(14) 0.0184(13) 0.0004(10) 0.0030(11) 0.0115(12)
C4 0.0189(14) 0.0216(15) 0.0399(18) -0.0026(13) -0.0025(13) 0.0031(12)
C5 0.0204(15) 0.0224(15) 0.050(2) -0.0096(14) 0.0029(14) 0.0025(12)
C6 0.0218(15) 0.0214(14) 0.0274(15) 0.0002(11) 0.0000(12) 0.0024(12)
C7 0.0349(17) 0.0347(17) 0.0161(14) 0.0006(12) -0.0040(12) 0.0175(14)
C8 0.044(2) 0.045(2) 0.0177(14) 0.0012(13) -0.0032(13) 0.0268(17)
C9 0.0315(16) 0.0249(15) 0.0152(13) 0.0036(11) 0.0036(11) 0.0072(12)

loop_
_atom_type_symbol
_atom_type_description
_atom_type_scat_dispersion_real
_atom_type_scat_dispersion_imag
_atom_type_scat_source
C C 0.0033 0.0016 'International Tables Vol C Tables 4.2.6.8 and 6.1.1.4'
H H 0.0000 0.0000 'International Tables Vol C Tables 4.2.6.8 and 6.1.1.4'
N N 0.0061 0.0033 'International Tables Vol C Tables 4.2.6.8 and 6.1.1.4'
O O 0.0106 0.0060 'International Tables Vol C Tables 4.2.6.8 and 6.1.1.4'
K K 0.2009 0.2494 'International Tables Vol C Tables 4.2.6.8 and 6.1.1.4'
Cd Cd -0.8075 1.2024 'International Tables Vol C Tables 4.2.6.8 and 6.1.1.4'

loop_
_geom_angle_atom_site_label_1
_geom_angle_atom_site_label_2
_geom_angle_atom_site_label_3
_geom_angle
_geom_angle_site_symmetry_1
_geom_angle_site_symmetry_3
N1 Cd1 O7 122.31(10) . 1_556
N1 Cd1 O4 122.48(9) . 1_445
O7 Cd1 O4 107.90(9) 1_556 1_445
N1 Cd1 O5 120.48(10) . 1_445
O7 Cd1 O5 110.39(10) 1_556 1_445
O4 Cd1 O5 54.77(8) 1_445 1_445
N1 Cd1 O1W 81.41(10) . .
O7 Cd1 O1W 81.20(9) 1_556 .
O4 Cd1 O1W 80.30(8) 1_445 .
O5 Cd1 O1W 135.07(9) 1_445 .
N1 Cd1 O6 103.53(9) . 1_556
O7 Cd1 O6 55.06(8) 1_556 1_556
O4 Cd1 O6 128.80(9) 1_445 1_556
O5 Cd1 O6 84.27(9) 1_445 1_556
O1W Cd1 O6 131.55(9) . 1_556
N1 Cd1 C9 115.68(9) . 1_556
O7 Cd1 C9 27.69(9) 1_556 1_556
O4 Cd1 C9 121.79(9) 1_445 1_556
O5 Cd1 C9 97.93(10) 1_445 1_556
O1W Cd1 C9 106.89(9) . 1_556
O6 Cd1 C9 27.37(8) 1_556 1_556
N1 Cd1 C6 125.60(10) . 1_445
O7 Cd1 C6 112.08(10) 1_556 1_445
O4 Cd1 C6 27.70(9) 1_445 1_445
O5 Cd1 C6 27.07(9) 1_445 1_445
O1W Cd1 C6 108.00(9) . 1_445
O6 Cd1 C6 107.22(10) 1_556 1_445
C9 Cd1 C6 112.19(10) 1_556 1_445
O2W K1 O2 88.88(11) . 2_776
O2W K1 O3W 95.94(16) . .
O2 K1 O3W 154.41(14) 2_776 .
O2W K1 O1W 174.13(10) . .
O2 K1 O1W 95.51(9) 2_776 .
O3W K1 O1W 81.77(14) . .
O2W K1 O5 79.80(11) . 1_545
O2 K1 O5 71.43(9) 2_776 1_545
O3W K1 O5 84.68(14) . 1_545
O1W K1 O5 105.28(8) . 1_545
O2W K1 O7 108.96(10) . 1_556
O2 K1 O7 140.68(8) 2_776 1_556
O3W K1 O7 60.63(13) . 1_556
O1W K1 O7 65.20(7) . 1_556
O5 K1 O7 144.55(8) 1_545 1_556
O2W K1 O3 105.64(11) . .
O2 K1 O3 72.42(8) 2_776 .
O3W K1 O3 129.42(13) . .
O1W K1 O3 72.15(8) . .
O5 K1 O3 143.30(8) 1_545 .
O7 K1 O3 69.14(7) 1_556 .
C3 N1 C1 122.0(2) . .
C3 N1 Cd1 117.31(19) . .
C1 N1 Cd1 119.91(19) . .
C2 N2 C3 122.5(2) . .
C2 N2 C4 117.4(2) . .
C3 N2 C4 119.7(3) . .
C2 N3 C1 122.5(2) . .
C2 N3 C7 118.1(2) . .
C1 N3 C7 119.3(2) . .
C2 O2 K1 166.4(2) . 2_776
C3 O3 K1 124.9(2) . .
C6 O4 Cd1 93.55(18) . 1_665
C6 O5 Cd1 91.08(19) . 1_665
C6 O5 K1 134.5(2) . 1_565
Cd1 O5 K1 132.53(10) 1_665 1_565
C9 O6 Cd1 89.30(18) . 1_554
C9 O7 Cd1 94.48(19) . 1_554
C9 O7 K1 127.2(2) . 1_554
Cd1 O7 K1 97.46(8) 1_554 1_554
Cd1 O1W K1 100.77(9) . .
O1 C1 N1 121.5(3) . .
O1 C1 N3 120.1(3) . .
N1 C1 N3 118.4(3) . .
O2 C2 N3 122.2(3) . .
O2 C2 N2 121.6(3) . .
N3 C2 N2 116.1(2) . .
O3 C3 N1 121.2(3) . .
O3 C3 N2 120.8(3) . .
N1 C3 N2 117.9(3) . .
N2 C4 C5 113.5(3) . .
C4 C5 C6 112.8(3) . .
O5 C6 O4 120.6(3) . .
O5 C6 C5 120.2(3) . .
O4 C6 C5 119.2(3) . .
O5 C6 Cd1 61.85(17) . 1_665
O4 C6 Cd1 58.75(15) . 1_665
C5 C6 Cd1 177.4(2) . 1_665
N3 C7 C8 110.4(2) . .
C7 C8 C9 115.0(3) . .
O6 C9 O7 121.2(3) . .
O6 C9 C8 121.4(3) . .
O7 C9 C8 117.4(3) . .
O6 C9 Cd1 63.32(16) . 1_554
O7 C9 Cd1 57.83(16) . 1_554
C8 C9 Cd1 175.2(2) . 1_554

loop_
_geom_bond_atom_site_label_1
_geom_bond_atom_site_label_2
_geom_bond_distance
_geom_bond_site_symmetry_2
Cd1 N1 2.219(2) .
Cd1 O7 2.299(2) 1_556
Cd1 O4 2.337(2) 1_445
Cd1 O5 2.406(3) 1_445
Cd1 O1W 2.413(2) .
Cd1 O6 2.420(2) 1_556
Cd1 C9 2.708(3) 1_556
Cd1 C6 2.728(3) 1_445
K1 O2W 2.599(3) .
K1 O2 2.618(3) 2_776
K1 O3W 2.690(4) .
K1 O1W 2.733(3) .
K1 O5 2.828(3) 1_545
K1 O7 2.951(3) 1_556
K1 O3 3.123(3) .
N1 C3 1.354(4) .
N1 C1 1.354(4) .
N2 C2 1.381(4) .
N2 C3 1.390(4) .
N2 C4 1.475(4) .
N3 C2 1.376(4) .
N3 C1 1.389(4) .
N3 C7 1.483(4) .
O1 C1 1.227(4) .
O2 C2 1.210(4) .
O2 K1 2.618(3) 2_776
O3 C3 1.222(4) .
O4 C6 1.271(4) .
O4 Cd1 2.337(2) 1_665
O5 C6 1.242(4) .
O5 Cd1 2.406(3) 1_665
O5 K1 2.828(3) 1_565
O6 C9 1.245(4) .
O6 Cd1 2.420(2) 1_554
O7 C9 1.262(4) .
O7 Cd1 2.299(2) 1_554
O7 K1 2.951(3) 1_554
C4 C5 1.507(4) .
C5 C6 1.512(4) .
C6 Cd1 2.728(3) 1_665
C7 C8 1.513(4) .
C8 C9 1.514(4) .
C9 Cd1 2.708(3) 1_554
